data_7012567
loop_
_publ_author_name
'Molla-Abbassi, Alireza'
'Skripkin, Mikhail'
'Kritikos, Mikael'
'Persson, Ingmar'
'Mink, J\'anos'
'Sandstr\"om, Magnus'

_publ_section_title
;
 Dimethyl sulfoxide solvates of the aluminium(iii), gallium(iii) and
 indium(iii) ions. A crystallographic, EXAFS and vibrational spectroscopic
 study
;
_journal_coden_ASTM DTARAF
_journal_issue 9
_journal_name_full 'Dalton Transactions'
_journal_page_first 1746
_journal_page_last 1753
_journal_paper_doi 10.1039/b212140a
_journal_year 2003
_chemical_formula_sum 'C12 H36 I3 In O6 S6'
_chemical_formula_weight 964.62
_space_group_IT_number 148
_symmetry_cell_setting trigonal
_symmetry_space_group_name_Hall '-R 3'
_symmetry_space_group_name_H-M 'R -3 :H'
_atom_sites_solution_hydrogens geom
_atom_sites_solution_primary direct
_atom_sites_solution_secondary difmap
_audit_creation_method SHELXL-97
_cell_angle_alpha 90.00
_cell_angle_beta 90.00
_cell_angle_gamma 120.00
_cell_formula_units_Z 3
_cell_length_a 11.3584(17)
_cell_length_b 11.3584(17)
_cell_length_c 21.512(4)
_cell_measurement_reflns_used 5000
_cell_measurement_temperature 295(2)
_cell_measurement_theta_max 26.1
_cell_measurement_theta_min 2.3
_cell_volume 2403.5(7)
_computing_cell_refinement 'IPDS Software, Stoe & Cie (1997)'
_computing_data_collection 'IPDS Software, by Stoe &Cie (1997)'
_computing_data_reduction 'IPDS Software,  Stoe & Cie (1997)'
_computing_molecular_graphics 'PLATON99 (Spek, 2000), DIAMOND (Brandenburg, 1999)'
_computing_structure_refinement 'SHELXL-97 (Sheldrick, 1997)'
_computing_structure_solution 'SHELXS-97 (Sheldrick, 1990)'
_diffrn_ambient_temperature 295(2)
_diffrn_detector_area_resol_mean 6.67
_diffrn_measured_fraction_theta_full 0.986
_diffrn_measured_fraction_theta_max 0.986
_diffrn_measurement_device_type 'STOE IPDS'
_diffrn_measurement_method 'Area detector - phi oscillation'
_diffrn_radiation_monochromator graphite
_diffrn_radiation_source 'fine-focus sealed tube'
_diffrn_radiation_type MoK\a
_diffrn_radiation_wavelength 0.71073
_diffrn_reflns_av_R_equivalents 0.0650
_diffrn_reflns_av_sigmaI/netI 0.0446
_diffrn_reflns_limit_h_max 13
_diffrn_reflns_limit_h_min -13
_diffrn_reflns_limit_k_max 13
_diffrn_reflns_limit_k_min -14
_diffrn_reflns_limit_l_max 26
_diffrn_reflns_limit_l_min -26
_diffrn_reflns_number 6285
_diffrn_reflns_theta_full 26.16
_diffrn_reflns_theta_max 26.16
_diffrn_reflns_theta_min 2.28
_exptl_absorpt_coefficient_mu 4.040
_exptl_absorpt_correction_T_max 0.590
_exptl_absorpt_correction_T_min 0.521
_exptl_absorpt_correction_type numerical
_exptl_absorpt_process_details
; 
The crystal shape and size were optimized
using equivalent reflections with the program X-Shape.
Absorption  correction was made with the program X-Red
;
_exptl_crystal_colour colorless
_exptl_crystal_density_diffrn 1.999
_exptl_crystal_density_meas 1.97
_exptl_crystal_density_method 'flotation method'
_exptl_crystal_description 'block shape'
_exptl_crystal_F_000 1381
_exptl_crystal_size_max 0.16
_exptl_crystal_size_mid 0.14
_exptl_crystal_size_min 0.13
_refine_diff_density_max 0.478
_refine_diff_density_min -0.641
_refine_diff_density_rms 0.102
_refine_ls_extinction_coef 0.00039(5)
_refine_ls_extinction_expression Fc^*^==kFc[1+0.001xFc^2^\l^3^/sin(2\q)]^-1/4^
_refine_ls_extinction_method SHELXL
_refine_ls_goodness_of_fit_ref 0.858
_refine_ls_hydrogen_treatment mixed
_refine_ls_matrix_type full
_refine_ls_number_parameters 53
_refine_ls_number_reflns 1059
_refine_ls_number_restraints 0
_refine_ls_restrained_S_all 0.858
_refine_ls_R_factor_all 0.0652
_refine_ls_R_factor_gt 0.0239
_refine_ls_shift/su_max 0.000
_refine_ls_shift/su_mean 0.000
_refine_ls_structure_factor_coef Fsqd
_refine_ls_weighting_details 'calc w==1/[\s^2^(Fo^2^)+(0.0260P)^2^+0.0000P] where P==(Fo^2^+2Fc^2^)/3'
_refine_ls_weighting_scheme calc
_refine_ls_wR_factor_gt 0.0509
_refine_ls_wR_factor_ref 0.0598
_reflns_number_gt 579
_reflns_number_total 1059
_reflns_threshold_expression >2sigma(I)
_cod_data_source_file b212140a.txt
_cod_data_source_block complex3
_cod_depositor_comments
;
The following automatic conversions were performed:
'_exptl_absorpt_correction_type' value 'Numerical' changed to 'numerical'
according to '/home/saulius/struct/CIF-dictionaries/cif_core.dic'
dictionary named 'cif_core.dic' version 2.4.1 from 2010-06-29.

Automatic conversion script
Id: cif_fix_enum 1527 2010-12-29 10:47:43Z saulius 
;
_cod_original_sg_symbol_H-M R-3
_cod_database_code 7012567

loop_
_symmetry_equiv_pos_as_xyz
'x, y, z'
'-y, x-y, z'
'-x+y, -x, z'
'x+2/3, y+1/3, z+1/3'
'-y+2/3, x-y+1/3, z+1/3'
'-x+y+2/3, -x+1/3, z+1/3'
'x+1/3, y+2/3, z+2/3'
'-y+1/3, x-y+2/3, z+2/3'
'-x+y+1/3, -x+2/3, z+2/3'
'-x, -y, -z'
'y, -x+y, -z'
'x-y, x, -z'
'-x+2/3, -y+1/3, -z+1/3'
'y+2/3, -x+y+1/3, -z+1/3'
'x-y+2/3, x+1/3, -z+1/3'
'-x+1/3, -y+2/3, -z+2/3'
'y+1/3, -x+y+2/3, -z+2/3'
'x-y+1/3, x+2/3, -z+2/3'

loop_
_atom_site_label
_atom_site_type_symbol
_atom_site_fract_x
_atom_site_fract_y
_atom_site_fract_z
_atom_site_U_iso_or_equiv
_atom_site_adp_type
_atom_site_occupancy
_atom_site_symmetry_multiplicity
_atom_site_calc_flag
_atom_site_refinement_flags
_atom_site_disorder_assembly
_atom_site_disorder_group
In In 0.0000 0.0000 0.0000 0.0358(2) Uani 1 6 d S . .
I1 I 0.3333 0.6667 0.1667 0.0584(3) Uani 1 6 d S . .
I2 I 0.3333 0.6667 -0.08545(3) 0.0504(2) Uani 1 3 d S . .
S1 S 0.07566(12) 0.27433(12) 0.07791(7) 0.0414(3) Uani 1 1 d . . .
O1 O -0.0383(3) 0.1358(3) 0.05422(15) 0.0416(8) Uani 1 1 d . . .
C1 C 0.0612(7) 0.3957(5) 0.0305(3) 0.0653(17) Uani 1 1 d . . .
H1A H 0.0820 0.3862 -0.0119 0.075(19) Uiso 1 1 calc R . .
H1B H 0.1238 0.4858 0.0449 0.10(2) Uiso 1 1 calc R . .
H1C H -0.0298 0.3802 0.0329 0.10(3) Uiso 1 1 calc R . .
C2 C 0.0078(6) 0.2985(5) 0.1474(2) 0.0532(14) Uani 1 1 d . . .
H2A H -0.0011 0.2322 0.1775 0.072(18) Uiso 1 1 calc R . .
H2B H -0.0799 0.2883 0.1392 0.09(2) Uiso 1 1 calc R . .
H2C H 0.0675 0.3881 0.1632 0.08(2) Uiso 1 1 calc R . .

loop_
_atom_site_aniso_label
_atom_site_aniso_U_11
_atom_site_aniso_U_22
_atom_site_aniso_U_33
_atom_site_aniso_U_23
_atom_site_aniso_U_13
_atom_site_aniso_U_12
In 0.0270(3) 0.0270(3) 0.0533(5) 0.000 0.000 0.01352(14)
I1 0.0368(3) 0.0368(3) 0.1016(8) 0.000 0.000 0.01842(16)
I2 0.0437(2) 0.0437(2) 0.0639(4) 0.000 0.000 0.02184(12)
S1 0.0312(6) 0.0300(6) 0.0606(7) -0.0026(6) -0.0004(6) 0.0136(5)
O1 0.0332(16) 0.0304(17) 0.060(2) -0.0088(15) 0.0001(15) 0.0150(14)
C1 0.088(5) 0.041(3) 0.062(4) 0.019(3) 0.014(3) 0.029(3)
C2 0.057(4) 0.040(3) 0.049(3) -0.003(3) 0.005(3) 0.014(3)

loop_
_atom_type_symbol
_atom_type_description
_atom_type_scat_dispersion_real
_atom_type_scat_dispersion_imag
_atom_type_scat_source
In In -0.7276 1.3100 'International Tables Vol C Tables 4.2.6.8 and 6.1.1.4'
C C 0.0033 0.0016 'International Tables Vol C Tables 4.2.6.8 and 6.1.1.4'
H H 0.0000 0.0000 'International Tables Vol C Tables 4.2.6.8 and 6.1.1.4'
S S 0.1246 0.1234 'International Tables Vol C Tables 4.2.6.8 and 6.1.1.4'
O O 0.0106 0.0060 'International Tables Vol C Tables 4.2.6.8 and 6.1.1.4'
I I -0.4742 1.8119 'International Tables Vol C Tables 4.2.6.8 and 6.1.1.4'

loop_
_geom_angle_atom_site_label_1
_geom_angle_atom_site_label_2
_geom_angle_atom_site_label_3
_geom_angle
_geom_angle_site_symmetry_1
_geom_angle_site_symmetry_3
_geom_angle_publ_flag
O1 In O1 93.23(12) 10 12 ?
O1 In O1 86.77(12) 10 3 ?
O1 In O1 180.0(2) 12 3 ?
O1 In O1 93.23(12) 10 11 ?
O1 In O1 93.23(12) 12 11 ?
O1 In O1 86.77(12) 3 11 ?
O1 In O1 180.0(2) 10 . ?
O1 In O1 86.77(12) 12 . ?
O1 In O1 93.23(12) 3 . ?
O1 In O1 86.77(12) 11 . ?
O1 In O1 86.77(12) 10 2 ?
O1 In O1 86.77(12) 12 2 ?
O1 In O1 93.23(12) 3 2 ?
O1 In O1 180.00(14) 11 2 ?
O1 In O1 93.23(12) . 2 ?
O1 S1 C2 103.3(2) . . ?
O1 S1 C1 104.1(2) . . ?
C2 S1 C1 98.5(3) . . ?
S1 O1 In 123.06(17) . . ?

loop_
_geom_bond_atom_site_label_1
_geom_bond_atom_site_label_2
_geom_bond_distance
_geom_bond_site_symmetry_2
_geom_bond_publ_flag
In O1 2.145(3) 10 ?
In O1 2.145(3) 12 ?
In O1 2.145(3) 3 ?
In O1 2.145(3) 11 ?
In O1 2.145(3) . ?
In O1 2.145(3) 2 ?
S1 O1 1.541(3) . ?
S1 C2 1.765(5) . ?
S1 C1 1.787(5) . ?
